data_4087185
loop_
_publ_author_name
'Yang, Xi'
'VenkatRamani, Sudarsan'
'Beto, Christopher C.'
'Del Castillo, Trevor J.'
'Ghiviriga, Ion'
'Abboud, Khalil A.'
'Veige, Adam S.'

_publ_section_title
;
 Single versus Double Cu(I) Catalyzed [3 + 2] Azide/Platinum Diacetylide
 Cycloaddition Reactions
;
_journal_issue 7
_journal_name_full Organometallics
_journal_page_first 1352
_journal_paper_doi 10.1021/acs.organomet.7b00067
_journal_volume 36
_journal_year 2017
_chemical_formula_sum 'C30 H46 N6 P2 Pt'
_chemical_formula_weight 747.76
_space_group_IT_number 14
_symmetry_cell_setting monoclinic
_symmetry_space_group_name_Hall '-P 2ybc'
_symmetry_space_group_name_H-M 'P 1 21/c 1'
_atom_sites_solution_hydrogens geom
_atom_sites_solution_primary direct
_atom_sites_solution_secondary difmap
_audit_creation_method SHELXL-97
_audit_update_record
;
2012-07-20 # Formatted by publCIF
;
_cell_angle_alpha 90.00
_cell_angle_beta 114.522(1)
_cell_angle_gamma 90.00
_cell_formula_units_Z 4
_cell_length_a 10.5063(7)
_cell_length_b 30.1519(19)
_cell_length_c 11.0875(7)
_cell_measurement_reflns_used 9648
_cell_measurement_temperature 100(2)
_cell_measurement_theta_max 28.27
_cell_measurement_theta_min 2.24
_cell_volume 3195.5(4)
_computing_cell_refinement 'Bruker APEX2'
_computing_data_collection 'Bruker APEX2 (Bruker, 2008)'
_computing_data_reduction 'Bruker SAINT (Bruker, 2008)'
_computing_molecular_graphics 'Bruker SHELXTL'
_computing_publication_material 'Bruker SHELXTL'
_computing_structure_refinement 'Bruker SHELXTL'
_computing_structure_solution 'Bruker SHELXTL (Bruker, 2008)'
_diffrn_ambient_temperature 100(2)
_diffrn_measured_fraction_theta_full 1.000
_diffrn_measured_fraction_theta_max 1.000
_diffrn_measurement_device_type 'Bruker APEX-II DUO'
_diffrn_measurement_method 'phi and omega scans'
_diffrn_radiation_monochromator 'Bruker Triumph'
_diffrn_radiation_source 'fine-focus sealed tube'
_diffrn_radiation_type MoK\a
_diffrn_radiation_wavelength 0.71073
_diffrn_reflns_av_R_equivalents 0.0331
_diffrn_reflns_av_sigmaI/netI 0.0156
_diffrn_reflns_limit_h_max 13
_diffrn_reflns_limit_h_min -13
_diffrn_reflns_limit_k_max 39
_diffrn_reflns_limit_k_min -39
_diffrn_reflns_limit_l_max 14
_diffrn_reflns_limit_l_min -14
_diffrn_reflns_number 92887
_diffrn_reflns_theta_full 27.50
_diffrn_reflns_theta_max 27.50
_diffrn_reflns_theta_min 1.35
_exptl_absorpt_coefficient_mu 4.520
_exptl_absorpt_correction_T_max 0.7026
_exptl_absorpt_correction_T_min 0.3749
_exptl_absorpt_correction_type integration
_exptl_absorpt_process_details 'Bruker SADABS'
_exptl_crystal_colour colourless
_exptl_crystal_density_diffrn 1.554
_exptl_crystal_density_method 'not measured'
_exptl_crystal_description plates
_exptl_crystal_F_000 1504
_exptl_crystal_size_max 0.27
_exptl_crystal_size_mid 0.26
_exptl_crystal_size_min 0.08
_refine_diff_density_max 1.124
_refine_diff_density_min -2.055
_refine_diff_density_rms 0.081
_refine_ls_extinction_method none
_refine_ls_goodness_of_fit_ref 1.223
_refine_ls_hydrogen_treatment constr
_refine_ls_matrix_type full
_refine_ls_number_parameters 358
_refine_ls_number_reflns 7354
_refine_ls_number_restraints 0
_refine_ls_restrained_S_all 1.223
_refine_ls_R_factor_all 0.0267
_refine_ls_R_factor_gt 0.0227
_refine_ls_shift/su_max 0.001
_refine_ls_shift/su_mean 0.000
_refine_ls_structure_factor_coef Fsqd
_refine_ls_weighting_details 'calc w=1/[\s^2^(Fo^2^)+(0.0107P)^2^+4.2178P] where P=(Fo^2^+2Fc^2^)/3'
_refine_ls_weighting_scheme calc
_refine_ls_wR_factor_gt 0.0407
_refine_ls_wR_factor_ref 0.0415
_reflns_number_gt 6736
_reflns_number_total 7354
_reflns_threshold_expression I>2\s(I)
_cod_data_source_file om7b00067_si_003.cif
_cod_data_source_block tre03
_cod_depositor_comments 'Adding full bibliography for 4087185--4087186.cif.'
_cod_original_sg_symbol_H-M 'P2(1)/c  '
_cod_database_code 4087185

loop_
_symmetry_equiv_pos_as_xyz
'x, y, z'
'-x, y+1/2, -z+1/2'
'-x, -y, -z'
'x, -y-1/2, z-1/2'

loop_
_atom_site_label
_atom_site_type_symbol
_atom_site_fract_x
_atom_site_fract_y
_atom_site_fract_z
_atom_site_U_iso_or_equiv
_atom_site_adp_type
_atom_site_occupancy
_atom_site_symmetry_multiplicity
_atom_site_calc_flag
_atom_site_refinement_flags
Pt1 Pt 0.389672(9) 0.124678(3) 0.739351(9) 0.01056(3) Uani 1 1 d .
P1 P 0.23432(6) 0.12949(2) 0.51880(6) 0.01213(12) Uani 1 1 d .
P2 P 0.52039(7) 0.115312(19) 0.96370(6) 0.01177(12) Uani 1 1 d .
N1 N 0.4584(2) 0.22180(7) 0.7120(2) 0.0140(4) Uani 1 1 d .
N2 N 0.4261(2) 0.26488(7) 0.7236(2) 0.0197(5) Uani 1 1 d .
N3 N 0.3350(2) 0.26412(7) 0.7758(2) 0.0204(5) Uani 1 1 d .
N4 N 0.4650(2) 0.02987(7) 0.6842(2) 0.0152(4) Uani 1 1 d .
N5 N 0.4328(3) -0.01404(7) 0.6821(2) 0.0204(5) Uani 1 1 d .
N6 N 0.3308(3) -0.01680(7) 0.7208(2) 0.0213(5) Uani 1 1 d .
C1 C 0.3883(3) 0.19235(8) 0.7561(2) 0.0129(5) Uani 1 1 d .
C2 C 0.3110(3) 0.22091(8) 0.7969(3) 0.0172(5) Uani 1 1 d .
H2A H 0.2491 0.2117 0.8347 0.021 Uiso 1 1 calc R
C3 C 0.5634(3) 0.21277(9) 0.6616(3) 0.0171(5) Uani 1 1 d .
H3A H 0.5564 0.2356 0.5951 0.021 Uiso 1 1 calc R
H3B H 0.5429 0.1837 0.6161 0.021 Uiso 1 1 calc R
C4 C 0.7119(3) 0.21216(8) 0.7679(3) 0.0160(5) Uani 1 1 d .
C5 C 0.7507(3) 0.23538(9) 0.8868(3) 0.0190(5) Uani 1 1 d .
H5A H 0.6824 0.2518 0.9033 0.023 Uiso 1 1 calc R
C6 C 0.8879(3) 0.23463(9) 0.9810(3) 0.0236(6) Uani 1 1 d .
H6A H 0.9129 0.2505 1.0616 0.028 Uiso 1 1 calc R
C7 C 0.9890(3) 0.2109(1) 0.9585(3) 0.0265(6) Uani 1 1 d .
H7A H 1.0829 0.2104 1.0235 0.032 Uiso 1 1 calc R
C8 C 0.9519(3) 0.18802(10) 0.8408(3) 0.0277(6) Uani 1 1 d .
H8A H 1.0208 0.1718 0.8246 0.033 Uiso 1 1 calc R
C9 C 0.8144(3) 0.18855(9) 0.7459(3) 0.0233(6) Uani 1 1 d .
H9A H 0.7900 0.1727 0.6653 0.028 Uiso 1 1 calc R
C11 C 0.3823(3) 0.05635(8) 0.7224(2) 0.0142(5) Uani 1 1 d .
C12 C 0.2993(3) 0.02492(9) 0.7461(3) 0.0186(5) Uani 1 1 d .
H12A H 0.2291 0.0317 0.7763 0.022 Uiso 1 1 calc R
C13 C 0.5672(3) 0.04405(9) 0.6349(3) 0.0187(5) Uani 1 1 d .
H13A H 0.5839 0.0762 0.6524 0.022 Uiso 1 1 calc R
H13B H 0.5257 0.0400 0.5375 0.022 Uiso 1 1 calc R
C14 C 0.7074(3) 0.02060(8) 0.6924(3) 0.0171(5) Uani 1 1 d .
C15 C 0.7561(3) -0.00465(9) 0.8077(3) 0.0192(5) Uani 1 1 d .
H15A H 0.6980 -0.0095 0.8532 0.023 Uiso 1 1 calc R
C16 C 0.8900(3) -0.02289(9) 0.8565(3) 0.0209(6) Uani 1 1 d .
H16A H 0.9234 -0.0397 0.9362 0.025 Uiso 1 1 calc R
C17 C 0.9749(3) -0.01674(9) 0.7896(3) 0.0240(6) Uani 1 1 d .
H17A H 1.0663 -0.0291 0.8234 0.029 Uiso 1 1 calc R
C18 C 0.9252(3) 0.00757(10) 0.6733(3) 0.0256(6) Uani 1 1 d .
H18A H 0.9823 0.0115 0.6264 0.031 Uiso 1 1 calc R
C19 C 0.7929(3) 0.02619(9) 0.6249(3) 0.0207(6) Uani 1 1 d .
H19A H 0.7599 0.0429 0.5452 0.025 Uiso 1 1 calc R
C21 C 0.1840(3) 0.18514(8) 0.4522(2) 0.0154(5) Uani 1 1 d .
H21A H 0.1540 0.2018 0.5128 0.018 Uiso 1 1 calc R
H21B H 0.2677 0.2002 0.4523 0.018 Uiso 1 1 calc R
C22 C 0.0676(3) 0.18780(9) 0.3126(3) 0.0223(6) Uani 1 1 d .
H22A H 0.0499 0.2189 0.2853 0.033 Uiso 1 1 calc R
H22B H -0.0179 0.1745 0.3119 0.033 Uiso 1 1 calc R
H22C H 0.0959 0.1717 0.2511 0.033 Uiso 1 1 calc R
C23 C 0.0697(3) 0.10214(9) 0.4928(3) 0.0188(5) Uani 1 1 d .
H23A H 0.0068 0.1029 0.3971 0.023 Uiso 1 1 calc R
H23B H 0.0887 0.0707 0.5197 0.023 Uiso 1 1 calc R
C24 C -0.0044(3) 0.12386(11) 0.5707(3) 0.0309(7) Uani 1 1 d .
H24A H -0.0930 0.1085 0.5514 0.046 Uiso 1 1 calc R
H24B H -0.0231 0.1551 0.5449 0.046 Uiso 1 1 calc R
H24C H 0.0554 0.1219 0.6658 0.046 Uiso 1 1 calc R
C25 C 0.2838(3) 0.10128(8) 0.3989(2) 0.0159(5) Uani 1 1 d .
H25A H 0.3045 0.0699 0.4259 0.019 Uiso 1 1 calc R
H25B H 0.2029 0.1018 0.3114 0.019 Uiso 1 1 calc R
C26 C 0.4101(3) 0.12127(9) 0.3839(3) 0.0209(5) Uani 1 1 d .
H26A H 0.4359 0.1024 0.3256 0.031 Uiso 1 1 calc R
H26B H 0.4891 0.1232 0.4711 0.031 Uiso 1 1 calc R
H26C H 0.3864 0.1510 0.3454 0.031 Uiso 1 1 calc R
C31 C 0.5908(3) 0.16465(8) 1.0644(2) 0.0171(5) Uani 1 1 d .
H31A H 0.6544 0.1797 1.0322 0.021 Uiso 1 1 calc R
H31B H 0.5125 0.1852 1.0508 0.021 Uiso 1 1 calc R
C32 C 0.6703(3) 0.15611(9) 1.2128(3) 0.0221(6) Uani 1 1 d .
H32A H 0.7126 0.1838 1.2577 0.033 Uiso 1 1 calc R
H32B H 0.7438 0.1341 1.2275 0.033 Uiso 1 1 calc R
H32C H 0.6054 0.1449 1.2486 0.033 Uiso 1 1 calc R
C33 C 0.6711(3) 0.07910(8) 1.0044(3) 0.0165(5) Uani 1 1 d .
H33A H 0.7116 0.0725 1.1005 0.020 Uiso 1 1 calc R
H33B H 0.6403 0.0507 0.9559 0.020 Uiso 1 1 calc R
C34 C 0.7839(3) 0.10007(9) 0.9687(3) 0.0239(6) Uani 1 1 d .
H34A H 0.8570 0.0781 0.9805 0.036 Uiso 1 1 calc R
H34B H 0.8251 0.1256 1.0266 0.036 Uiso 1 1 calc R
H34C H 0.7417 0.1099 0.8761 0.036 Uiso 1 1 calc R
C35 C 0.4159(3) 0.08894(9) 1.0397(3) 0.0175(5) Uani 1 1 d .
H35A H 0.3851 0.0594 0.9991 0.021 Uiso 1 1 calc R
H35B H 0.4745 0.0845 1.1354 0.021 Uiso 1 1 calc R
C36 C 0.2875(3) 0.11649(11) 1.0228(3) 0.0287(7) Uani 1 1 d .
H36A H 0.2357 0.1015 1.0670 0.043 Uiso 1 1 calc R
H36B H 0.2270 0.1198 0.9282 0.043 Uiso 1 1 calc R
H36C H 0.3174 0.1459 1.0623 0.043 Uiso 1 1 calc R

loop_
_atom_site_aniso_label
_atom_site_aniso_U_11
_atom_site_aniso_U_22
_atom_site_aniso_U_33
_atom_site_aniso_U_23
_atom_site_aniso_U_13
_atom_site_aniso_U_12
Pt1 0.01377(5) 0.00844(4) 0.01068(4) 0.00111(4) 0.00628(3) 0.00100(4)
P1 0.0153(3) 0.0090(3) 0.0122(3) 0.0008(2) 0.0059(2) 0.0012(2)
P2 0.0151(3) 0.0091(3) 0.0118(3) 0.0010(2) 0.0063(2) 0.0014(2)
N1 0.0156(11) 0.0103(10) 0.0166(11) 0.0009(8) 0.0072(9) 0.0022(8)
N2 0.0228(12) 0.0109(10) 0.0274(13) -0.0006(9) 0.0125(10) 0.0015(9)
N3 0.0208(12) 0.0159(11) 0.0271(13) -0.0019(9) 0.0125(10) 0.0016(9)
N4 0.0210(12) 0.0103(10) 0.0136(10) 0.0015(8) 0.0062(9) 0.0019(8)
N5 0.0273(13) 0.011(1) 0.0186(11) 0.0010(9) 0.0052(10) 0.0000(9)
N6 0.0252(13) 0.0154(11) 0.0178(12) 0.0023(9) 0.0033(10) -0.0024(9)
C1 0.0139(12) 0.0135(12) 0.0110(12) 0.0011(9) 0.0048(10) 0.0016(10)
C2 0.0195(14) 0.0144(12) 0.0214(14) 0.0007(10) 0.0122(12) 0.002(1)
C3 0.0197(13) 0.0173(13) 0.0183(13) 0.0007(10) 0.0118(11) -0.0003(10)
C4 0.0167(13) 0.0126(12) 0.0215(13) 0.0037(10) 0.0108(11) -0.0007(10)
C5 0.0232(14) 0.0162(13) 0.0203(13) 0.0036(10) 0.0117(12) 0.0013(11)
C6 0.0275(15) 0.0208(14) 0.0191(14) 0.0041(11) 0.0063(12) -0.0025(12)
C7 0.0174(14) 0.0298(16) 0.0286(16) 0.0079(12) 0.0058(12) -0.0021(12)
C8 0.0190(14) 0.0320(16) 0.0362(17) 0.0037(13) 0.0156(13) 0.0038(12)
C9 0.0220(15) 0.0255(15) 0.0264(15) -0.0020(12) 0.0138(13) -0.0003(12)
C11 0.0174(13) 0.0140(12) 0.0082(12) 0.0017(9) 0.0022(10) 0.0026(10)
C12 0.0212(14) 0.0162(13) 0.0157(13) 0.0017(10) 0.0048(11) -0.0021(10)
C13 0.0253(15) 0.0149(12) 0.0195(13) 0.0038(10) 0.0129(12) 0.0050(11)
C14 0.0202(14) 0.0117(12) 0.0174(13) -0.0034(10) 0.0058(11) 0.0002(10)
C15 0.0235(14) 0.0154(13) 0.0183(13) -0.0014(10) 0.0082(11) 0.0022(11)
C16 0.0238(14) 0.0158(13) 0.0169(13) -0.0007(10) 0.0023(11) 0.0001(11)
C17 0.0141(13) 0.0234(14) 0.0278(15) -0.0016(12) 0.0019(12) -0.0011(11)
C18 0.0186(14) 0.0301(16) 0.0282(16) -0.0012(12) 0.0098(12) -0.0052(12)
C19 0.0208(14) 0.0200(14) 0.0191(14) 0.0011(11) 0.0061(11) -0.0023(11)
C21 0.0164(13) 0.0132(12) 0.0145(12) 0.0027(9) 0.0043(10) 0.002(1)
C22 0.0197(14) 0.0216(14) 0.0201(14) 0.0057(11) 0.0027(11) 0.0013(11)
C23 0.0167(13) 0.0150(13) 0.0238(14) 0.0016(10) 0.0076(11) -0.001(1)
C24 0.0274(15) 0.0289(16) 0.0442(18) -0.0015(15) 0.0226(14) -0.0030(14)
C25 0.0197(13) 0.0156(12) 0.0124(12) -0.0013(9) 0.0065(10) 0.0025(10)
C26 0.0296(14) 0.0183(13) 0.0210(13) 0.0014(11) 0.0167(12) 0.0032(12)
C31 0.0204(13) 0.0142(12) 0.0164(13) -0.0014(10) 0.0072(11) 0.0017(10)
C32 0.0226(14) 0.0217(14) 0.0183(13) -0.0045(11) 0.0049(11) 0.0000(11)
C33 0.0177(13) 0.0158(12) 0.0154(12) 0.0017(10) 0.0061(11) 0.0056(10)
C34 0.0219(15) 0.0216(14) 0.0313(16) 0.0019(12) 0.0143(13) 0.0056(11)
C35 0.0198(13) 0.0208(13) 0.0135(12) 0.004(1) 0.0086(11) -0.0001(11)
C36 0.0231(15) 0.0386(18) 0.0292(16) 0.0132(13) 0.0155(13) 0.0063(13)

loop_
_atom_type_symbol
_atom_type_description
_atom_type_scat_dispersion_real
_atom_type_scat_dispersion_imag
_atom_type_scat_source
C C 0.0033 0.0016 'International Tables Vol C Tables 4.2.6.8 and 6.1.1.4'
H H 0.0000 0.0000 'International Tables Vol C Tables 4.2.6.8 and 6.1.1.4'
N N 0.0061 0.0033 'International Tables Vol C Tables 4.2.6.8 and 6.1.1.4'
P P 0.1023 0.0942 'International Tables Vol C Tables 4.2.6.8 and 6.1.1.4'
Pt Pt -1.7033 8.3905 'International Tables Vol C Tables 4.2.6.8 and 6.1.1.4'

loop_
_geom_angle_atom_site_label_1
_geom_angle_atom_site_label_2
_geom_angle_atom_site_label_3
_geom_angle
C1 Pt1 C11 177.46(10)
C1 Pt1 P2 92.74(7)
C11 Pt1 P2 87.65(7)
C1 Pt1 P1 90.28(7)
C11 Pt1 P1 89.03(7)
P2 Pt1 P1 172.28(2)
C21 P1 C25 104.87(12)
C21 P1 C23 104.78(12)
C25 P1 C23 102.22(12)
C21 P1 Pt1 116.42(8)
C25 P1 Pt1 116.81(9)
C23 P1 Pt1 110.18(9)
C33 P2 C35 104.65(12)
C33 P2 C31 104.35(12)
C35 P2 C31 104.03(12)
C33 P2 Pt1 114.11(9)
C35 P2 Pt1 110.43(9)
C31 P2 Pt1 118.00(9)
N2 N1 C1 113.2(2)
N2 N1 C3 118.2(2)
C1 N1 C3 128.5(2)
N3 N2 N1 106.3(2)
N2 N3 C2 108.3(2)
N5 N4 C11 112.7(2)
N5 N4 C13 119.7(2)
C11 N4 C13 127.3(2)
N6 N5 N4 106.7(2)
N5 N6 C12 108.1(2)
N1 C1 C2 100.9(2)
N1 C1 Pt1 126.11(17)
C2 C1 Pt1 132.61(19)
N3 C2 C1 111.3(2)
N3 C2 H2A 124.4
C1 C2 H2A 124.4
N1 C3 C4 113.8(2)
N1 C3 H3A 108.8
C4 C3 H3A 108.8
N1 C3 H3B 108.8
C4 C3 H3B 108.8
H3A C3 H3B 107.7
C9 C4 C5 118.5(3)
C9 C4 C3 119.4(2)
C5 C4 C3 122.1(2)
C6 C5 C4 120.6(3)
C6 C5 H5A 119.7
C4 C5 H5A 119.7
C5 C6 C7 120.6(3)
C5 C6 H6A 119.7
C7 C6 H6A 119.7
C8 C7 C6 119.4(3)
C8 C7 H7A 120.3
C6 C7 H7A 120.3
C7 C8 C9 120.4(3)
C7 C8 H8A 119.8
C9 C8 H8A 119.8
C8 C9 C4 120.6(3)
C8 C9 H9A 119.7
C4 C9 H9A 119.7
N4 C11 C12 101.0(2)
N4 C11 Pt1 127.16(18)
C12 C11 Pt1 131.9(2)
N6 C12 C11 111.6(2)
N6 C12 H12A 124.2
C11 C12 H12A 124.2
N4 C13 C14 116.4(2)
N4 C13 H13A 108.2
C14 C13 H13A 108.2
N4 C13 H13B 108.2
C14 C13 H13B 108.2
H13A C13 H13B 107.3
C15 C14 C19 119.1(2)
C15 C14 C13 124.3(2)
C19 C14 C13 116.6(2)
C14 C15 C16 120.0(3)
C14 C15 H15A 120.0
C16 C15 H15A 120.0
C17 C16 C15 120.6(3)
C17 C16 H16A 119.7
C15 C16 H16A 119.7
C18 C17 C16 119.4(3)
C18 C17 H17A 120.3
C16 C17 H17A 120.3
C17 C18 C19 120.4(3)
C17 C18 H18A 119.8
C19 C18 H18A 119.8
C18 C19 C14 120.6(3)
C18 C19 H19A 119.7
C14 C19 H19A 119.7
C22 C21 P1 115.80(18)
C22 C21 H21A 108.3
P1 C21 H21A 108.3
C22 C21 H21B 108.3
P1 C21 H21B 108.3
H21A C21 H21B 107.4
C21 C22 H22A 109.5
C21 C22 H22B 109.5
H22A C22 H22B 109.5
C21 C22 H22C 109.5
H22A C22 H22C 109.5
H22B C22 H22C 109.5
C24 C23 P1 112.82(19)
C24 C23 H23A 109.0
P1 C23 H23A 109.0
C24 C23 H23B 109.0
P1 C23 H23B 109.0
H23A C23 H23B 107.8
C23 C24 H24A 109.5
C23 C24 H24B 109.5
H24A C24 H24B 109.5
C23 C24 H24C 109.5
H24A C24 H24C 109.5
H24B C24 H24C 109.5
C26 C25 P1 114.71(18)
C26 C25 H25A 108.6
P1 C25 H25A 108.6
C26 C25 H25B 108.6
P1 C25 H25B 108.6
H25A C25 H25B 107.6
C25 C26 H26A 109.5
C25 C26 H26B 109.5
H26A C26 H26B 109.5
C25 C26 H26C 109.5
H26A C26 H26C 109.5
H26B C26 H26C 109.5
C32 C31 P2 115.09(18)
C32 C31 H31A 108.5
P2 C31 H31A 108.5
C32 C31 H31B 108.5
P2 C31 H31B 108.5
H31A C31 H31B 107.5
C31 C32 H32A 109.5
C31 C32 H32B 109.5
H32A C32 H32B 109.5
C31 C32 H32C 109.5
H32A C32 H32C 109.5
H32B C32 H32C 109.5
C34 C33 P2 112.02(18)
C34 C33 H33A 109.2
P2 C33 H33A 109.2
C34 C33 H33B 109.2
P2 C33 H33B 109.2
H33A C33 H33B 107.9
C33 C34 H34A 109.5
C33 C34 H34B 109.5
H34A C34 H34B 109.5
C33 C34 H34C 109.5
H34A C34 H34C 109.5
H34B C34 H34C 109.5
C36 C35 P2 112.15(18)
C36 C35 H35A 109.2
P2 C35 H35A 109.2
C36 C35 H35B 109.2
P2 C35 H35B 109.2
H35A C35 H35B 107.9
C35 C36 H36A 109.5
C35 C36 H36B 109.5
H36A C36 H36B 109.5
C35 C36 H36C 109.5
H36A C36 H36C 109.5
H36B C36 H36C 109.5

loop_
_geom_bond_atom_site_label_1
_geom_bond_atom_site_label_2
_geom_bond_distance
Pt1 C1 2.049(2)
Pt1 C11 2.067(2)
Pt1 P2 2.3060(6)
Pt1 P1 2.3134(6)
P1 C21 1.821(2)
P1 C25 1.826(2)
P1 C23 1.828(3)
P2 C33 1.820(3)
P2 C35 1.821(3)
P2 C31 1.822(3)
N1 N2 1.362(3)
N1 C1 1.367(3)
N1 C3 1.455(3)
N2 N3 1.309(3)
N3 C2 1.366(3)
N4 N5 1.364(3)
N4 C11 1.371(3)
N4 C13 1.456(3)
N5 N6 1.313(3)
N6 C12 1.359(3)
C1 C2 1.383(3)
C2 H2A 0.9500
C3 C4 1.515(4)
C3 H3A 0.9900
C3 H3B 0.9900
C4 C9 1.394(4)
C4 C5 1.396(4)
C5 C6 1.385(4)
C5 H5A 0.9500
C6 C7 1.386(4)
C6 H6A 0.9500
C7 C8 1.381(4)
C7 H7A 0.9500
C8 C9 1.391(4)
C8 H8A 0.9500
C9 H9A 0.9500
C11 C12 1.385(4)
C12 H12A 0.9500
C13 C14 1.515(4)
C13 H13A 0.9900
C13 H13B 0.9900
C14 C15 1.391(4)
C14 C19 1.397(4)
C15 C16 1.394(4)
C15 H15A 0.9500
C16 C17 1.390(4)
C16 H16A 0.9500
C17 C18 1.383(4)
C17 H17A 0.9500
C18 C19 1.385(4)
C18 H18A 0.9500
C19 H19A 0.9500
C21 C22 1.525(4)
C21 H21A 0.9900
C21 H21B 0.9900
C22 H22A 0.9800
C22 H22B 0.9800
C22 H22C 0.9800
C23 C24 1.530(4)
C23 H23A 0.9900
C23 H23B 0.9900
C24 H24A 0.9800
C24 H24B 0.9800
C24 H24C 0.9800
C25 C26 1.528(4)
C25 H25A 0.9900
C25 H25B 0.9900
C26 H26A 0.9800
C26 H26B 0.9800
C26 H26C 0.9800
C31 C32 1.527(4)
C31 H31A 0.9900
C31 H31B 0.9900
C32 H32A 0.9800
C32 H32B 0.9800
C32 H32C 0.9800
C33 C34 1.533(4)
C33 H33A 0.9900
C33 H33B 0.9900
C34 H34A 0.9800
C34 H34B 0.9800
C34 H34C 0.9800
C35 C36 1.528(4)
C35 H35A 0.9900
C35 H35B 0.9900
C36 H36A 0.9800
C36 H36B 0.9800
C36 H36C 0.9800
